data_7711569
loop_
_publ_author_name
'Amarasinghe, Dinesh K.'
'Yox, Philip'
'Viswanathan, Gayatri'
'Adeyemi, Adedoyin N.'
'Kovnir, Kirill'

_publ_section_title
;
 Modulation of transport properties via S/Br substitution: solvothermal
 synthesis, crystal structure, and transport properties of Bi13S17Br3
;
_journal_name_full 'Dalton Transactions'
_journal_paper_doi 10.1039/D2DT02295H
_journal_year 2022
_chemical_formula_sum 'Bi12.89 Br2.85 S17.15'
_chemical_formula_weight 3471.32
_space_group_crystal_system hexagonal
_space_group_IT_number 173
_space_group_name_Hall 'P 6c'
_space_group_name_H-M_alt 'P 63'
_audit_creation_method SHELXL-2018/3
_audit_update_record
;
2022-06-27 deposited with the CCDC.	2022-09-23 downloaded from the CCDC.
;
_cell_angle_alpha 90
_cell_angle_beta 90
_cell_angle_gamma 120
_cell_formula_units_Z 1
_cell_length_a 15.473(3)
_cell_length_b 15.473(3)
_cell_length_c 4.0041(9)
_cell_measurement_reflns_used 12606
_cell_measurement_temperature 100(2)
_cell_measurement_theta_max 25
_cell_measurement_theta_min 2.63
_cell_volume 830.2(3)
_computing_structure_refinement 'SHELXL-2018/3 (Sheldrick, 2018)'
_diffrn_ambient_temperature 100(2)
_diffrn_measured_fraction_theta_full 0.996
_diffrn_measured_fraction_theta_max 0.996
_diffrn_measurement_device_type 'Bruker D8 Venture with a Photon100 CMOS detector'
_diffrn_radiation_type MoK\a
_diffrn_radiation_wavelength 0.71073
_diffrn_reflns_av_R_equivalents 0.2910
_diffrn_reflns_av_unetI/netI 0.1138
_diffrn_reflns_Laue_measured_fraction_full 0.996
_diffrn_reflns_Laue_measured_fraction_max 0.996
_diffrn_reflns_limit_h_max 18
_diffrn_reflns_limit_h_min -18
_diffrn_reflns_limit_k_max 18
_diffrn_reflns_limit_k_min -18
_diffrn_reflns_limit_l_max 4
_diffrn_reflns_limit_l_min -4
_diffrn_reflns_number 12606
_diffrn_reflns_point_group_measured_fraction_full 0.988
_diffrn_reflns_point_group_measured_fraction_max 0.988
_diffrn_reflns_theta_full 24.939
_diffrn_reflns_theta_max 24.939
_diffrn_reflns_theta_min 2.633
_diffrn_source 'fine focus selaed tube'
_exptl_absorpt_coefficient_mu 72.537
_exptl_absorpt_correction_T_max 0.75
_exptl_absorpt_correction_T_min 0.43
_exptl_absorpt_correction_type multi-scan
_exptl_absorpt_process_details SADABS
_exptl_crystal_colour Silver
_exptl_crystal_density_diffrn 6.943
_exptl_crystal_description Needle
_exptl_crystal_F_000 1444
_exptl_crystal_size_mid 0.01
_exptl_crystal_size_min 0.01
_exptl_transmission_factor_min 0.43
_refine_diff_density_max 2.086
_refine_diff_density_min -2.241
_refine_diff_density_rms 0.582
_refine_ls_abs_structure_details
;
 Refined as an inversion twin.
;
_refine_ls_abs_structure_Flack -0.1(3)
_refine_ls_extinction_coef 0.00022(3)
_refine_ls_extinction_expression Fc^*^=kFc[1+0.001xFc^2^\l^3^/sin(2\q)]^-1/4^
_refine_ls_extinction_method 'SHELXL-2018/3 (Sheldrick 2018)'
_refine_ls_goodness_of_fit_ref 0.971
_refine_ls_hydrogen_treatment undef
_refine_ls_matrix_type full
_refine_ls_number_parameters 35
_refine_ls_number_reflns 962
_refine_ls_number_restraints 1
_refine_ls_restrained_S_all 0.970
_refine_ls_R_factor_all 0.0671
_refine_ls_R_factor_gt 0.0314
_refine_ls_shift/su_max 0.000
_refine_ls_shift/su_mean 0.000
_refine_ls_structure_factor_coef Fsqd
_refine_ls_weighting_details 'w=1/[\s^2^(Fo^2^)+(0.0003P)^2^] where P=(Fo^2^+2Fc^2^)/3'
_refine_ls_weighting_scheme calc
_refine_ls_wR_factor_gt 0.0470
_refine_ls_wR_factor_ref 0.0499
_reflns_Friedel_coverage 0.712
_reflns_Friedel_fraction_full 0.976
_reflns_Friedel_fraction_max 0.976
_reflns_number_gt 662
_reflns_number_total 962
_reflns_threshold_expression 'I > 2\s(I)'
_cod_data_source_file d2dt02295h2.cif
_cod_data_source_block shelx
_cod_original_cell_volume 830.2(4)
_cod_database_code 7711569
_shelx_shelxl_version_number 2018/3
_shelx_space_group_comment
;
The symmetry employed for this shelxl refinement is uniquely defined
by the following loop, which should always be used as a source of
symmetry information in preference to the above space-group names.
They are only intended as comments.
;

loop_
_space_group_symop_operation_xyz
'x, y, z'
'-y, x-y, z'
'-x+y, -x, z'
'-x, -y, z+1/2'
'y, -x+y, z+1/2'
'x-y, x, z+1/2'

loop_
_atom_site_label
_atom_site_type_symbol
_atom_site_fract_x
_atom_site_fract_y
_atom_site_fract_z
_atom_site_U_iso_or_equiv
_atom_site_adp_type
_atom_site_occupancy
_atom_site_site_symmetry_order
_atom_site_calc_flag
_atom_site_refinement_flags_posn
_atom_site_refinement_flags_adp
_atom_site_refinement_flags_occupancy
_atom_site_disorder_assembly
_atom_site_disorder_group
Bi1 Bi 0.60958(7) 0.48268(6) 0.885(3) 0.0078(3) Uiso 1 1 d . . . . .
Bi2 Bi 0.70295(11) 0.75519(19) 0.378(3) 0.0054(4) Uiso 0.877(8) 1 d . . P . .
Bi22 Bi 0.7121(7) 0.7878(13) 0.359(7) 0.0054(4) Uiso 0.123(8) 1 d . . P . .
Bi3 Bi 1.000000 1.000000 1.012(6) 0.0110(18) Uiso 0.21(2) 3 d S . P . .
Bi4 Bi 1.000000 1.000000 0.726(5) 0.0110(18) Uiso 0.24(2) 3 d S . P . .
Br1 Br 0.666667 0.333333 0.372(6) 0.0055(10) Uiso 1 3 d S . P . .
S1 S 0.8331(4) 0.8142(4) 0.882(6) 0.0029(12) Uiso 1 1 d . . . . .
S2 S 0.7383(3) 0.6006(3) 0.384(6) 0.0104(14) Uiso 0.877(8) 1 d . . P . .
Br2 Br 0.7383(3) 0.6006(3) 0.384(6) 0.0104(14) Uiso 0.123(8) 1 d . . P . .
S3 S 0.5477(4) 0.6105(4) -0.128(7) 0.001(2) Uiso 0.982(12) 1 d . . P . .
Br3 Br 0.5477(4) 0.6105(4) -0.128(7) 0.001(2) Uiso 0.018(12) 1 d . . P . .

loop_
_atom_type_symbol
_atom_type_description
_atom_type_scat_dispersion_real
_atom_type_scat_dispersion_imag
_atom_type_scat_source
Bi Bi -4.1077 10.2566 'International Tables Vol C Tables 4.2.6.8 and 6.1.1.4'
Br Br -0.2901 2.4595 'International Tables Vol C Tables 4.2.6.8 and 6.1.1.4'
S S 0.1246 0.1234 'International Tables Vol C Tables 4.2.6.8 and 6.1.1.4'

loop_
_geom_angle_atom_site_label_1
_geom_angle_atom_site_label_2
_geom_angle_atom_site_label_3
_geom_angle
_geom_angle_site_symmetry_1
_geom_angle_site_symmetry_3
_geom_angle_publ_flag
S3 Bi1 S2 86.0(4) 1_556 1_556 ?
S3 Bi1 Br2 84.3(4) 1_556 . ?
S2 Bi1 Br2 92.58(14) 1_556 . ?
S3 Bi1 S3 81.6(3) 1_556 4_666 ?
S2 Bi1 S3 89.5(5) 1_556 4_666 ?
Br2 Bi1 S3 165.6(2) . 4_666 ?
S3 Bi1 S3 80.2(4) 1_556 4_665 ?
S2 Bi1 S3 166.09(17) 1_556 4_665 ?
Br2 Bi1 S3 87.9(5) . 4_665 ?
S3 Bi1 S3 86.70(14) 4_666 4_665 ?
S1 Bi2 S1 97.80(17) 1_554 . ?
S1 Bi2 Br2 81.7(4) 1_554 . ?
S1 Bi2 Br2 81.1(4) . . ?
S1 Bi2 S1 73.1(3) 1_554 5_564 ?
S1 Bi2 S1 72.9(3) . 5_564 ?
Br2 Bi2 S1 140.41(14) . 5_564 ?
S1 Bi2 S3 157.5(3) 1_554 1_556 ?
S1 Bi2 S3 86.8(5) . 1_556 ?
Br2 Bi2 S3 77.3(3) . 1_556 ?
S1 Bi2 S3 129.0(5) 5_564 1_556 ?
S1 Bi2 Br3 86.5(5) 1_554 . ?
S1 Bi2 Br3 157.8(3) . . ?
Br2 Bi2 Br3 78.0(4) . . ?
S1 Bi2 Br3 128.9(5) 5_564 . ?
S3 Bi2 Br3 81.47(13) 1_556 . ?
S1 Bi22 S1 82.4(6) 1_554 5_564 ?
S1 Bi22 S1 99.1(4) 1_554 . ?
S1 Bi22 S1 79.7(6) 5_564 . ?
S1 Bi22 Br2 75.4(6) 1_554 . ?
S1 Bi22 Br2 141.5(4) 5_564 . ?
S1 Bi22 Br2 73.4(5) . . ?
S1 Bi22 Br2 89.0(9) 1_554 5_564 ?
S1 Bi22 Br2 74.3(6) 5_564 5_564 ?
S1 Bi22 Br2 151.5(8) . 5_564 ?
Br2 Bi22 Br2 135.1(10) . 5_564 ?
Bi4 Bi3 Bi4 180.00(8) 4_775 . ?
Bi4 Bi3 Bi3 0.00(5) 4_775 4_775 ?
Bi4 Bi3 Bi3 180.00(6) . 4_775 ?
Bi4 Bi3 Bi3 180.00(8) 4_775 4_774 ?
Bi4 Bi3 Bi3 0.00(3) . 4_774 ?
Bi3 Bi3 Bi3 180.00(5) 4_775 4_774 ?
Bi4 Bi3 S1 100.8(9) 4_775 . ?
Bi4 Bi3 S1 79.2(9) . . ?
Bi3 Bi3 S1 100.8(9) 4_775 . ?
Bi3 Bi3 S1 79.2(9) 4_774 . ?
Bi4 Bi3 S1 100.8(9) 4_775 2_765 ?
Bi4 Bi3 S1 79.2(9) . 2_765 ?
Bi3 Bi3 S1 100.8(9) 4_775 2_765 ?
Bi3 Bi3 S1 79.2(9) 4_774 2_765 ?
S1 Bi3 S1 116.6(5) . 2_765 ?
Bi4 Bi3 S1 100.8(9) 4_775 3_675 ?
Bi4 Bi3 S1 79.2(9) . 3_675 ?
Bi3 Bi3 S1 100.8(9) 4_775 3_675 ?
Bi3 Bi3 S1 79.2(9) 4_774 3_675 ?
S1 Bi3 S1 116.6(5) . 3_675 ?
S1 Bi3 S1 116.6(5) 2_765 3_675 ?
Bi4 Bi3 Bi4 0.00(5) 4_775 1_556 ?
Bi4 Bi3 Bi4 180.00(5) . 1_556 ?
Bi3 Bi3 Bi4 0.00(2) 4_775 1_556 ?
Bi3 Bi3 Bi4 180.00(3) 4_774 1_556 ?
S1 Bi3 Bi4 100.8(9) . 1_556 ?
S1 Bi3 Bi4 100.8(9) 2_765 1_556 ?
S1 Bi3 Bi4 100.8(9) 3_675 1_556 ?
Bi4 Bi3 S1 61.6(7) 4_775 4_775 ?
Bi4 Bi3 S1 118.4(7) . 4_775 ?
Bi3 Bi3 S1 61.6(7) 4_775 4_775 ?
Bi3 Bi3 S1 118.4(7) 4_774 4_775 ?
S1 Bi3 S1 162.4(15) . 4_775 ?
S1 Bi3 S1 69.9(2) 2_765 4_775 ?
S1 Bi3 S1 69.9(2) 3_675 4_775 ?
Bi4 Bi3 S1 61.6(7) 1_556 4_775 ?
Bi4 Bi3 S1 61.6(7) 4_775 5_565 ?
Bi4 Bi3 S1 118.4(7) . 5_565 ?
Bi3 Bi3 S1 61.6(7) 4_775 5_565 ?
Bi3 Bi3 S1 118.4(7) 4_774 5_565 ?
S1 Bi3 S1 69.9(2) . 5_565 ?
S1 Bi3 S1 162.4(15) 2_765 5_565 ?
S1 Bi3 S1 69.9(2) 3_675 5_565 ?
Bi4 Bi3 S1 61.6(7) 1_556 5_565 ?
S1 Bi3 S1 99.3(9) 4_775 5_565 ?
Bi4 Bi3 S1 61.6(7) 4_775 6_655 ?
Bi4 Bi3 S1 118.4(7) . 6_655 ?
Bi3 Bi3 S1 61.6(7) 4_775 6_655 ?
Bi3 Bi3 S1 118.4(7) 4_774 6_655 ?
S1 Bi3 S1 69.9(2) . 6_655 ?
S1 Bi3 S1 69.9(2) 2_765 6_655 ?
S1 Bi3 S1 162.4(15) 3_675 6_655 ?
Bi4 Bi3 S1 61.6(7) 1_556 6_655 ?
S1 Bi3 S1 99.3(9) 4_775 6_655 ?
S1 Bi3 S1 99.3(9) 5_565 6_655 ?
Bi4 Bi3 Bi4 180.00(6) 4_775 4_774 ?
Bi4 Bi3 Bi4 0.00(3) . 4_774 ?
Bi3 Bi3 Bi4 180.00(4) 4_775 4_774 ?
Bi3 Bi3 Bi4 0.000(17) 4_774 4_774 ?
S1 Bi3 Bi4 79.2(9) . 4_774 ?
S1 Bi3 Bi4 79.2(9) 2_765 4_774 ?
S1 Bi3 Bi4 79.2(9) 3_675 4_774 ?
Bi4 Bi3 Bi4 180.00(3) 1_556 4_774 ?
S1 Bi3 Bi4 118.4(7) 4_775 4_774 ?
S1 Bi3 Bi4 118.4(7) 5_565 4_774 ?
S1 Bi3 Bi4 118.4(7) 6_655 4_774 ?
Bi3 Bi4 Bi3 180.00(9) 4_774 . ?
Bi3 Bi4 Bi4 0.00(4) 4_774 4_774 ?
Bi3 Bi4 Bi4 180.00(5) . 4_774 ?
Bi3 Bi4 Bi4 180.00(6) 4_774 4_775 ?
Bi3 Bi4 Bi4 0.00(3) . 4_775 ?
Bi4 Bi4 Bi4 180.00(3) 4_774 4_775 ?
Bi3 Bi4 S1 102.8(8) 4_774 . ?
Bi3 Bi4 S1 77.2(8) . . ?
Bi4 Bi4 S1 102.8(8) 4_774 . ?
Bi4 Bi4 S1 77.2(8) 4_775 . ?
Bi3 Bi4 S1 102.8(8) 4_774 2_765 ?
Bi3 Bi4 S1 77.2(8) . 2_765 ?
Bi4 Bi4 S1 102.8(8) 4_774 2_765 ?
Bi4 Bi4 S1 77.2(8) 4_775 2_765 ?
S1 Bi4 S1 115.2(5) . 2_765 ?
Bi3 Bi4 S1 102.8(8) 4_774 3_675 ?
Bi3 Bi4 S1 77.2(8) . 3_675 ?
Bi4 Bi4 S1 102.8(8) 4_774 3_675 ?
Bi4 Bi4 S1 77.2(8) 4_775 3_675 ?
S1 Bi4 S1 115.2(6) . 3_675 ?
S1 Bi4 S1 115.2(5) 2_765 3_675 ?
Bi3 Bi4 Bi3 0.00(5) 4_774 1_554 ?
Bi3 Bi4 Bi3 180.00(6) . 1_554 ?
Bi4 Bi4 Bi3 0.000(12) 4_774 1_554 ?
Bi4 Bi4 Bi3 180.00(4) 4_775 1_554 ?
S1 Bi4 Bi3 102.8(7) . 1_554 ?
S1 Bi4 Bi3 102.8(8) 2_765 1_554 ?
S1 Bi4 Bi3 102.8(8) 3_675 1_554 ?
Bi3 Bi4 S1 63.3(6) 4_774 5_564 ?
Bi3 Bi4 S1 116.7(7) . 5_564 ?
Bi4 Bi4 S1 63.3(6) 4_774 5_564 ?
Bi4 Bi4 S1 116.7(7) 4_775 5_564 ?
S1 Bi4 S1 70.37(15) . 5_564 ?
S1 Bi4 S1 166.1(14) 2_765 5_564 ?
S1 Bi4 S1 70.37(16) 3_675 5_564 ?
Bi3 Bi4 S1 63.3(6) 1_554 5_564 ?
Bi3 Bi4 S1 63.3(6) 4_774 6_654 ?
Bi3 Bi4 S1 116.7(6) . 6_654 ?
Bi4 Bi4 S1 63.3(6) 4_774 6_654 ?
Bi4 Bi4 S1 116.7(6) 4_775 6_654 ?
S1 Bi4 S1 70.37(15) . 6_654 ?
S1 Bi4 S1 70.37(15) 2_765 6_654 ?
S1 Bi4 S1 166.1(14) 3_675 6_654 ?
Bi3 Bi4 S1 63.3(6) 1_554 6_654 ?
S1 Bi4 S1 101.4(8) 5_564 6_654 ?
Bi3 Bi4 S1 63.3(7) 4_774 4_774 ?
Bi3 Bi4 S1 116.7(6) . 4_774 ?
Bi4 Bi4 S1 63.3(6) 4_774 4_774 ?
Bi4 Bi4 S1 116.7(6) 4_775 4_774 ?
S1 Bi4 S1 166.1(14) . 4_774 ?
S1 Bi4 S1 70.37(15) 2_765 4_774 ?
S1 Bi4 S1 70.37(16) 3_675 4_774 ?
Bi3 Bi4 S1 63.3(6) 1_554 4_774 ?
S1 Bi4 S1 101.4(8) 5_564 4_774 ?
S1 Bi4 S1 101.4(8) 6_654 4_774 ?
Bi3 Bi4 Bi3 180.00(7) 4_774 4_775 ?
Bi3 Bi4 Bi3 0.00(4) . 4_775 ?
Bi4 Bi4 Bi3 180.00(3) 4_774 4_775 ?
Bi4 Bi4 Bi3 0.000(17) 4_775 4_775 ?
S1 Bi4 Bi3 77.2(8) . 4_775 ?
S1 Bi4 Bi3 77.2(8) 2_765 4_775 ?
S1 Bi4 Bi3 77.2(8) 3_675 4_775 ?
Bi3 Bi4 Bi3 180.00(2) 1_554 4_775 ?
S1 Bi4 Bi3 116.7(6) 5_564 4_775 ?
S1 Bi4 Bi3 116.7(6) 6_654 4_775 ?
S1 Bi4 Bi3 116.7(6) 4_774 4_775 ?
Bi22 S1 Bi22 120.4(10) 1_556 6_655 ?
Bi22 S1 Bi2 9.9(4) 1_556 1_556 ?
Bi22 S1 Bi2 111.6(7) 6_655 1_556 ?
Bi22 S1 Bi2 98.2(5) 1_556 . ?
Bi22 S1 Bi2 108.2(8) 6_655 . ?
Bi2 S1 Bi2 97.80(17) 1_556 . ?
Bi22 S1 Bi22 99.1(4) 1_556 . ?
Bi22 S1 Bi22 115.3(10) 6_655 . ?
Bi2 S1 Bi22 100.4(5) 1_556 . ?
Bi2 S1 Bi22 9.8(3) . . ?
Bi22 S1 Bi3 104.6(9) 1_556 . ?
Bi22 S1 Bi3 97.4(3) 6_655 . ?
Bi2 S1 Bi3 111.6(9) 1_556 . ?
Bi2 S1 Bi3 130.2(8) . . ?
Bi22 S1 Bi3 121.0(9) . . ?
Bi22 S1 Bi4 123.6(8) 1_556 . ?
Bi22 S1 Bi4 96.5(3) 6_655 . ?
Bi2 S1 Bi4 132.1(8) 1_556 . ?
Bi2 S1 Bi4 109.5(8) . . ?
Bi22 S1 Bi4 101.3(9) . . ?
Bi3 S1 Bi4 23.6(3) . . ?
Bi22 S1 Bi2 120.2(7) 1_556 6_655 ?
Bi22 S1 Bi2 3.0(4) 6_655 6_655 ?
Bi2 S1 Bi2 111.6(5) 1_556 6_655 ?
Bi2 S1 Bi2 111.0(5) . 6_655 ?
Bi22 S1 Bi2 118.0(7) . 6_655 ?
Bi3 S1 Bi2 94.77(17) . 6_655 ?
Bi4 S1 Bi2 94.62(18) . 6_655 ?
Bi22 S1 Bi4 91.1(8) 1_556 4_775 ?
Bi22 S1 Bi4 97.3(5) 6_655 4_775 ?
Bi2 S1 Bi4 97.1(8) 1_556 4_775 ?
Bi2 S1 Bi4 143.0(6) . 4_775 ?
Bi22 S1 Bi4 133.3(6) . 4_775 ?
Bi3 S1 Bi4 16.0(3) . 4_775 ?
Bi4 S1 Bi4 39.52(13) . 4_775 ?
Bi2 S1 Bi4 94.4(2) 6_655 4_775 ?
Bi22 S1 Bi3 134.8(6) 1_556 4_774 ?
Bi22 S1 Bi3 95.3(5) 6_655 4_774 ?
Bi2 S1 Bi3 144.3(6) 1_556 4_774 ?
Bi2 S1 Bi3 95.3(8) . 4_774 ?
Bi22 S1 Bi3 87.9(8) . 4_774 ?
Bi3 S1 Bi3 39.15(18) . 4_774 ?
Bi4 S1 Bi3 15.6(2) . 4_774 ?
Bi2 S1 Bi3 94.1(3) 6_655 4_774 ?
Bi4 S1 Bi3 55.1(2) 4_775 4_774 ?
Bi2 Br2 Bi1 100.4(4) . 1_554 ?
Bi2 Br2 Bi1 101.0(4) . . ?
Bi1 Br2 Bi1 92.58(14) 1_554 . ?
Bi2 Br2 Bi22 3.9(3) . . ?
Bi1 Br2 Bi22 101.8(6) 1_554 . ?
Bi1 Br2 Bi22 104.5(6) . . ?
Bi2 Br2 Bi22 93.1(4) . 6_655 ?
Bi1 Br2 Bi22 163.2(5) 1_554 6_655 ?
Bi1 Br2 Bi22 94.7(8) . 6_655 ?
Bi22 Br2 Bi22 91.0(6) . 6_655 ?
Bi1 Br3 Bi1 100.0(4) 1_554 4_663 ?
Bi1 Br3 Bi1 98.1(5) 1_554 4_664 ?
Bi1 Br3 Bi1 86.70(13) 4_663 4_664 ?
Bi1 Br3 Bi2 96.8(4) 1_554 1_554 ?
Bi1 Br3 Bi2 95.0(7) 4_663 1_554 ?
Bi1 Br3 Bi2 164.5(2) 4_664 1_554 ?
Bi1 Br3 Bi2 95.1(4) 1_554 . ?
Bi1 Br3 Bi2 164.7(2) 4_663 . ?
Bi1 Br3 Bi2 92.8(7) 4_664 . ?
Bi2 Br3 Bi2 81.47(13) 1_554 . ?

loop_
_geom_bond_atom_site_label_1
_geom_bond_atom_site_label_2
_geom_bond_distance
_geom_bond_site_symmetry_2
_geom_bond_publ_flag
Bi1 S3 2.593(5) 1_556 ?
Bi1 S2 2.765(17) 1_556 ?
Bi1 Br2 2.774(17) . ?
Bi1 S3 2.879(18) 4_666 ?
Bi1 S3 2.953(18) 4_665 ?
Bi2 S1 2.646(18) 1_554 ?
Bi2 S1 2.667(17) . ?
Bi2 Br2 2.708(5) . ?
Bi2 S1 3.027(5) 5_564 ?
Bi2 S3 3.050(17) 1_556 ?
Bi2 Br3 3.085(17) . ?
Bi22 S1 2.56(3) 1_554 ?
Bi22 S1 2.593(18) 5_564 ?
Bi22 S1 2.70(3) . ?
Bi22 Br2 3.121(17) . ?
Bi22 Br2 3.15(2) 5_564 ?
Bi3 Bi4 0.859(14) 4_775 ?
Bi3 Bi4 1.143(14) . ?
Bi3 Bi3 2.0020(5) 4_775 ?
Bi3 Bi3 2.0021(5) 4_774 ?
Bi3 S1 2.789(10) . ?
Bi3 S1 2.789(10) 2_765 ?
Bi3 S1 2.789(9) 3_675 ?
Bi3 Bi4 2.861(14) 1_556 ?
Bi3 S1 3.12(2) 4_775 ?
Bi3 S1 3.12(2) 5_565 ?
Bi3 S1 3.12(2) 6_655 ?
Bi3 Bi4 3.145(14) 4_774 ?
Bi4 Bi4 2.0020(5) 4_774 ?
Bi4 Bi4 2.0021(5) 4_775 ?
Bi4 S1 2.810(10) . ?
Bi4 S1 2.810(10) 2_765 ?
Bi4 S1 2.810(10) 3_675 ?
Bi4 S1 3.068(18) 5_564 ?
Bi4 S1 3.068(18) 6_654 ?
Bi4 S1 3.068(18) 4_774 ?
